data_1514893
loop_
_publ_author_name
'Lang, Christiane'
'Pahnke, Kai'
'Kiefer, Claude'
'Goldmann, Anja S.'
'Roesky, Peter W.'
'Barner-Kowollik, Christopher'

_publ_section_title
;
 Consecutive modular ligation as an access route to palladium containing
 polymers
;
_journal_issue 21
_journal_name_full 'Polymer Chemistry'
_journal_page_first 5456
_journal_paper_doi 10.1039/c3py00648d
_journal_volume 4
_journal_year 2013
_chemical_formula_moiety 'C23 H19 Cl N7 Pd, C2 H6 Cl3 O Pd S, 2(C2 H6 O S)'
_chemical_formula_sum 'C29 H37 Cl4 N7 O3 Pd2 S3'
_chemical_formula_weight 982.43
_space_group_crystal_system triclinic
_space_group_IT_number 2
_space_group_name_Hall '-P 1'
_space_group_name_H-M_alt 'P -1'
_symmetry_space_group_name_Hall '-P 1'
_symmetry_space_group_name_H-M 'P -1'
_atom_sites_solution_hydrogens geom
_audit_creation_date 2013-05-15
_audit_creation_method
;
   Olex2 1.2
   (compiled Apr 23 2013 17:59:47, GUI svn.r4466)
;
_cell_angle_alpha 109.67(3)
_cell_angle_beta 102.90(3)
_cell_angle_gamma 95.46(3)
_cell_formula_units_Z 2
_cell_length_a 8.6458(17)
_cell_length_b 13.837(3)
_cell_length_c 17.394(4)
_cell_measurement_reflns_used 11365
_cell_measurement_temperature 150(2)
_cell_measurement_theta_max 29.14
_cell_measurement_theta_min 1.59
_cell_volume 1876.8(9)
_computing_cell_refinement 'STOE X-AREA'
_computing_data_collection 'STOE X-AREA'
_computing_data_reduction 'STOE X-RED'
_computing_molecular_graphics
;
O. V. Dolomanov, L. J. Bourhis, R. J. Gildea, J. A. K. Howard and H.
Puschmann,
OLEX2: a complete structure solution, refinement and analysis program.
J. Appl. Cryst. (2009). 42, 339-341.
;
_computing_publication_material
;
O. V. Dolomanov, L. J. Bourhis, R. J. Gildea, J. A. K. Howard and H.
Puschmann,
OLEX2: a complete structure solution, refinement and analysis program.
J. Appl. Cryst. (2009). 42, 339-341.
;
_computing_structure_refinement
;
SHELXL, G.M. Sheldrick, Acta Cryst.
(2008). A64, 112-122
;
_diffrn_ambient_temperature 150.15
_diffrn_measured_fraction_theta_full 0.962
_diffrn_measured_fraction_theta_max 0.962
_diffrn_measurement_device_type 'STOE IPDS 2'
_diffrn_measurement_method 'rotation method'
_diffrn_radiation_type MoK\a
_diffrn_radiation_wavelength 0.71073
_diffrn_reflns_av_R_equivalents 0.1020
_diffrn_reflns_av_unetI/netI 0.1040
_diffrn_reflns_Laue_measured_fraction_full 0.962
_diffrn_reflns_Laue_measured_fraction_max 0.962
_diffrn_reflns_limit_h_max 9
_diffrn_reflns_limit_h_min -10
_diffrn_reflns_limit_k_max 16
_diffrn_reflns_limit_k_min -16
_diffrn_reflns_limit_l_max 20
_diffrn_reflns_limit_l_min -20
_diffrn_reflns_number 12065
_diffrn_reflns_point_group_measured_fraction_full 0.962
_diffrn_reflns_point_group_measured_fraction_max 0.962
_diffrn_reflns_theta_full 25.242
_diffrn_reflns_theta_max 25.251
_diffrn_reflns_theta_min 1.591
_exptl_absorpt_coefficient_mu 1.451
_exptl_absorpt_correction_T_max 0.9506
_exptl_absorpt_correction_T_min 0.7627
_exptl_absorpt_correction_type integration
_exptl_absorpt_process_details 'STOE X-RED & X-SHAPE'
_exptl_crystal_colour yellow
_exptl_crystal_density_diffrn 1.738
_exptl_crystal_description needle
_exptl_crystal_F_000 984
_exptl_crystal_size_max 0.434
_exptl_crystal_size_mid 0.182
_exptl_crystal_size_min 0.041
_refine_diff_density_max 2.679
_refine_diff_density_min -1.951
_refine_diff_density_rms 0.237
_refine_ls_extinction_method none
_refine_ls_goodness_of_fit_ref 0.952
_refine_ls_hydrogen_treatment constr
_refine_ls_matrix_type full
_refine_ls_number_parameters 461
_refine_ls_number_reflns 6552
_refine_ls_number_restraints 18
_refine_ls_restrained_S_all 0.952
_refine_ls_R_factor_all 0.1137
_refine_ls_R_factor_gt 0.0797
_refine_ls_shift/su_max 0.001
_refine_ls_shift/su_mean 0.000
_refine_ls_structure_factor_coef Fsqd
_refine_ls_weighting_details
;
  w=1/[\s^2^(Fo^2^)+(0.1347P)^2^]
  where P=(Fo^2^+2Fc^2^)/3
;
_refine_ls_weighting_scheme calc
_refine_ls_wR_factor_gt 0.1915
_refine_ls_wR_factor_ref 0.2102
_reflns_Friedel_coverage 0.000
_reflns_number_gt 4222
_reflns_number_total 6552
_reflns_threshold_expression 'I > 2\s(I)'
_cod_data_source_file c3py00648d.txt
_cod_data_source_block 4
_cod_original_cell_volume 1876.9(8)
_cod_database_code 1514893
_olex2_refinement_description
;
1. Fixed Uiso
  At 1.2 times of:
   All C(H) groups
  At 1.5 times of:
   All C(H,H,H) groups
2. Uiso/Uaniso restraints and constraints
Uanis(S3B) = Uanis(O3B) = Uanis(C28B) = Uanis(C29B)
3. Same fragment restrains
{S2, O2, C26, C27}
as
{S3A, O3A, C28A, C29A}
{S2, O2, C26, C27}
as
{S3B, O3B, C28B, C29B}
4. Others
  Fixed Sof: S3A(0.75) O3A(0.75) C28A(0.75) H28A(0.75) H28B(0.75) H28C(0.75)
  C29A(0.75) H29A(0.75) H29B(0.75) H29C(0.75) S3B(0.25) O3B(0.25) C28B(0.25)
  H28D(0.25) H28E(0.25) H28F(0.25) C29B(0.25) H29D(0.25) H29E(0.25)
H29F(0.25)
5.a Aromatic/amide H refined with riding coordinates:
  C1(H1), C2(H2), C5(H5), C7(H7), C8(H8), C10(H10), C11(H11), C13(H13),
  C16(H16), C18(H18), C19(H19), C21(H21), C22(H22)
5.b Idealised Me refined as rotating group:
  C26(H26A,H26B,H26C), C27(H27A,H27B,H27C), C12(H12A,H12B,H12C),
C23(H23A,H23B,
  H23C), C24(H24A,H24B,H24C), C25(H25A,H25B,H25C), C28A(H28A,H28B,H28C),
  C29A(H29A,H29B,H29C), C28B(H28D,H28E,H28F), C29B(H29D,H29E,H29F)
;

loop_
_space_group_symop_operation_xyz
'x, y, z'
'-x, -y, -z'

loop_
_atom_site_label
_atom_site_type_symbol
_atom_site_fract_x
_atom_site_fract_y
_atom_site_fract_z
_atom_site_U_iso_or_equiv
_atom_site_adp_type
_atom_site_occupancy
_atom_site_site_symmetry_order
_atom_site_calc_flag
_atom_site_refinement_flags_posn
_atom_site_refinement_flags_adp
_atom_site_refinement_flags_occupancy
_atom_site_disorder_assembly
_atom_site_disorder_group
Pd1 Pd 0.31429(9) 0.97514(6) 0.93793(5) 0.0326(2) Uani 1 1 d . . . . .
Pd2 Pd 0.89989(9) 0.68687(6) 0.19001(5) 0.0339(2) Uani 1 1 d . . . . .
Cl1 Cl 0.3483(3) 1.14924(19) 0.96153(17) 0.0411(6) Uani 1 1 d . . . . .
Cl2 Cl 0.9656(3) 0.7631(2) 0.33564(16) 0.0443(6) Uani 1 1 d . . . . .
Cl3 Cl 1.1679(3) 0.7177(2) 0.19130(18) 0.0436(6) Uani 1 1 d . . . . .
Cl4 Cl 0.8326(3) 0.6071(2) 0.04556(17) 0.0456(6) Uani 1 1 d . . . . .
S1 S 0.6414(3) 0.6652(2) 0.19459(17) 0.0399(6) Uani 1 1 d . . . . .
S2 S 0.7841(5) 0.5642(3) 0.7306(2) 0.0643(9) Uani 1 1 d D . . . .
O2 O 0.6517(17) 0.6142(9) 0.6977(7) 0.098(4) Uani 1 1 d D . . . .
C26 C 0.7282(18) 0.4293(9) 0.6716(9) 0.065(4) Uani 1 1 d D . . . .
H26A H 0.6263 0.4025 0.6796 0.098 Uiso 1 1 calc R U . . .
H26B H 0.8126 0.3937 0.6909 0.098 Uiso 1 1 calc R U . . .
H26C H 0.7144 0.4166 0.6113 0.098 Uiso 1 1 calc R U . . .
C27 C 0.7663(16) 0.5611(13) 0.8297(8) 0.066(4) Uani 1 1 d D . . . .
H27A H 0.8033 0.6314 0.8733 0.099 Uiso 1 1 calc R U . . .
H27B H 0.8326 0.5135 0.8455 0.099 Uiso 1 1 calc R U . . .
H27C H 0.6531 0.5366 0.8248 0.099 Uiso 1 1 calc R U . . .
O1 O 0.6026(10) 0.5946(7) 0.2363(6) 0.057(2) Uani 1 1 d . . . . .
N1 N 0.2775(10) 0.8242(6) 0.9153(5) 0.0336(17) Uani 1 1 d . . . . .
N2 N 0.4072(10) 0.9237(6) 0.8387(5) 0.0369(19) Uani 1 1 d . . . . .
N3 N 0.4625(11) 0.9665(7) 0.7911(5) 0.040(2) Uani 1 1 d . . . . .
N4 N 0.4990(11) 0.8867(7) 0.7323(6) 0.041(2) Uani 1 1 d . . . . .
N5 N 0.2034(10) 0.9741(6) 1.0275(5) 0.0334(17) Uani 1 1 d . . . . .
N6 N 0.1624(10) 1.0436(7) 1.0883(5) 0.0373(19) Uani 1 1 d . . . . .
N7 N 0.0881(10) 0.9888(6) 1.1250(5) 0.0353(18) Uani 1 1 d . . . . .
C1 C 0.2394(14) 0.6177(8) 0.8895(7) 0.043(2) Uani 1 1 d . . . . .
H1 H 0.2252 0.5452 0.8797 0.052 Uiso 1 1 calc R U . . .
C2 C 0.3173(13) 0.6560(8) 0.8415(7) 0.043(2) Uani 1 1 d . . . . .
H2 H 0.3586 0.6104 0.7998 0.051 Uiso 1 1 calc R U . . .
C3 C 0.3344(12) 0.7605(8) 0.8547(6) 0.037(2) Uani 1 1 d . . . . .
C4 C 0.4026(13) 0.8175(8) 0.8107(7) 0.040(2) Uani 1 1 d . . . . .
C5 C 0.4650(14) 0.7954(8) 0.7406(7) 0.040(2) Uani 1 1 d . . . . .
H5 H 0.4801 0.7293 0.7061 0.048 Uiso 1 1 calc R U . . .
C6 C 0.5566(14) 0.9089(8) 0.6664(7) 0.045(3) Uani 1 1 d . . . . .
C7 C 0.5295(18) 0.8290(9) 0.5884(8) 0.057(3) Uani 1 1 d . . . . .
H7 H 0.4725 0.7612 0.5765 0.068 Uiso 1 1 calc R U . . .
C8 C 0.5909(16) 0.8537(9) 0.5279(8) 0.050(3) Uani 1 1 d . . . . .
H8 H 0.5743 0.8011 0.4735 0.060 Uiso 1 1 calc R U . . .
C9 C 0.6743(13) 0.9515(9) 0.5449(7) 0.044(3) Uani 1 1 d . . . . .
C10 C 0.6953(12) 1.0293(9) 0.6233(7) 0.042(2) Uani 1 1 d . . . . .
H10 H 0.7514 1.0973 0.6351 0.050 Uiso 1 1 calc R U . . .
C11 C 0.6351(12) 1.0088(8) 0.6849(7) 0.040(2) Uani 1 1 d . . . . .
H11 H 0.6477 1.0622 0.7385 0.048 Uiso 1 1 calc R U . . .
C12 C 0.7481(16) 0.9753(11) 0.4795(8) 0.054(3) Uani 1 1 d . . . . .
H12A H 0.6660 0.9930 0.4402 0.082 Uiso 1 1 calc R U . . .
H12B H 0.7868 0.9138 0.4478 0.082 Uiso 1 1 calc R U . . .
H12C H 0.8387 1.0343 0.5087 0.082 Uiso 1 1 calc R U . . .
C13 C 0.1812(13) 0.6847(8) 0.9524(7) 0.040(2) Uani 1 1 d . . . . .
H13 H 0.1284 0.6591 0.9860 0.048 Uiso 1 1 calc R U . . .
C14 C 0.2031(12) 0.7886(8) 0.9638(6) 0.038(2) Uani 1 1 d . . . . .
C15 C 0.1589(11) 0.8739(8) 1.0251(6) 0.034(2) Uani 1 1 d . . . . .
C16 C 0.0821(12) 0.8840(8) 1.0884(6) 0.038(2) Uani 1 1 d . . . . .
H16 H 0.0356 0.8300 1.1030 0.045 Uiso 1 1 calc R U . . .
C17 C 0.0347(12) 1.0437(8) 1.1990(6) 0.037(2) Uani 1 1 d . . . . .
C18 C -0.0355(14) 0.9865(9) 1.2370(7) 0.043(2) Uani 1 1 d . . . . .
H18 H -0.0551 0.9123 1.2140 0.052 Uiso 1 1 calc R U . . .
C19 C -0.0769(13) 1.0400(8) 1.3096(7) 0.045(3) Uani 1 1 d . . . . .
H19 H -0.1261 1.0012 1.3365 0.054 Uiso 1 1 calc R U . . .
C20 C -0.0497(14) 1.1484(9) 1.3452(7) 0.043(2) Uani 1 1 d . . . . .
C21 C 0.0174(18) 1.2021(10) 1.3019(9) 0.061(3) Uani 1 1 d . . . . .
H21 H 0.0358 1.2763 1.3237 0.073 Uiso 1 1 calc R U . . .
C22 C 0.0582(15) 1.1499(9) 1.2275(7) 0.048(3) Uani 1 1 d . . . . .
H22 H 0.1010 1.1872 1.1976 0.057 Uiso 1 1 calc R U . . .
C23 C -0.0901(18) 1.2052(10) 1.4256(8) 0.059(3) Uani 1 1 d . . . . .
H23A H -0.1877 1.1656 1.4283 0.088 Uiso 1 1 calc R U . . .
H23B H -0.1090 1.2745 1.4272 0.088 Uiso 1 1 calc R U . . .
H23C H -0.0001 1.2128 1.4741 0.088 Uiso 1 1 calc R U . . .
C24 C 0.5992(13) 0.7897(9) 0.2459(8) 0.048(3) Uani 1 1 d . . . . .
H24A H 0.6710 0.8212 0.3036 0.072 Uiso 1 1 calc R U . . .
H24B H 0.4867 0.7824 0.2482 0.072 Uiso 1 1 calc R U . . .
H24C H 0.6165 0.8345 0.2142 0.072 Uiso 1 1 calc R U . . .
C25 C 0.4927(12) 0.6256(9) 0.0944(7) 0.047(3) Uani 1 1 d . . . . .
H25A H 0.5268 0.6630 0.0604 0.071 Uiso 1 1 calc R U . . .
H25B H 0.3889 0.6418 0.1038 0.071 Uiso 1 1 calc R U . . .
H25C H 0.4810 0.5502 0.0642 0.071 Uiso 1 1 calc R U . . .
S3A S 0.2015(7) 0.4893(4) 0.5188(4) 0.0709(13) Uani 0.75 1 d D . P A 1
O3A O 0.296(3) 0.5959(13) 0.5417(19) 0.117(8) Uani 0.75 1 d D . P A 1
C28A C 0.338(3) 0.4056(16) 0.5018(16) 0.089(8) Uani 0.75 1 d D . P A 1
H28A H 0.3485 0.3889 0.4441 0.133 Uiso 0.75 1 calc R U P A 1
H28B H 0.2986 0.3412 0.5090 0.133 Uiso 0.75 1 calc R U P A 1
H28C H 0.4429 0.4394 0.5428 0.133 Uiso 0.75 1 calc R U P A 1
C29A C 0.171(3) 0.485(2) 0.6150(12) 0.099(9) Uani 0.75 1 d D . P A 1
H29A H 0.2445 0.4443 0.6360 0.149 Uiso 0.75 1 calc R U P A 1
H29B H 0.0591 0.4524 0.6051 0.149 Uiso 0.75 1 calc R U P A 1
H29C H 0.1926 0.5563 0.6571 0.149 Uiso 0.75 1 calc R U P A 1
S3B S 0.2967(17) 0.5231(11) 0.6050(9) 0.063(3) Uani 0.25 1 d D . P B 2
O3B O 0.277(7) 0.591(3) 0.554(3) 0.063(3) Uani 0.25 1 d D . P B 2
C28B C 0.328(7) 0.404(3) 0.540(3) 0.063(3) Uani 0.25 1 d D . P B 2
H28D H 0.2577 0.3849 0.4821 0.095 Uiso 0.25 1 calc R U P B 2
H28E H 0.3024 0.3497 0.5619 0.095 Uiso 0.25 1 calc R U P B 2
H28F H 0.4410 0.4101 0.5383 0.095 Uiso 0.25 1 calc R U P B 2
C29B C 0.104(5) 0.482(4) 0.614(4) 0.063(3) Uani 0.25 1 d D . P B 2
H29D H 0.0894 0.5281 0.6672 0.095 Uiso 0.25 1 calc R U P B 2
H29E H 0.0947 0.4102 0.6124 0.095 Uiso 0.25 1 calc R U P B 2
H29F H 0.0209 0.4843 0.5660 0.095 Uiso 0.25 1 calc R U P B 2

loop_
_atom_site_aniso_label
_atom_site_aniso_U_11
_atom_site_aniso_U_22
_atom_site_aniso_U_33
_atom_site_aniso_U_23
_atom_site_aniso_U_13
_atom_site_aniso_U_12
Pd1 0.0267(4) 0.0344(4) 0.0433(4) 0.0179(3) 0.0136(3) 0.0125(3)
Pd2 0.0243(4) 0.0360(4) 0.0448(4) 0.0148(3) 0.0152(3) 0.0076(3)
Cl1 0.0386(13) 0.0344(12) 0.0544(14) 0.0189(11) 0.0151(11) 0.0106(10)
Cl2 0.0299(12) 0.0542(15) 0.0474(14) 0.0157(12) 0.0131(10) 0.0065(11)
Cl3 0.0240(11) 0.0553(15) 0.0638(16) 0.0295(13) 0.0205(11) 0.0159(10)
Cl4 0.0381(14) 0.0534(15) 0.0473(14) 0.0162(12) 0.0198(11) 0.0075(11)
S1 0.0325(13) 0.0411(13) 0.0452(13) 0.0138(11) 0.0116(11) 0.0078(10)
S2 0.057(2) 0.069(2) 0.079(2) 0.0385(18) 0.0237(17) 0.0156(16)
O2 0.133(11) 0.083(7) 0.082(7) 0.031(6) 0.017(7) 0.070(7)
C26 0.067(9) 0.063(8) 0.089(10) 0.045(7) 0.029(7) 0.036(7)
C27 0.040(7) 0.100(11) 0.068(8) 0.041(8) 0.022(6) 0.008(7)
O1 0.040(4) 0.067(5) 0.071(5) 0.034(4) 0.019(4) 0.006(4)
N1 0.032(4) 0.035(4) 0.037(4) 0.014(3) 0.011(3) 0.013(3)
N2 0.038(5) 0.035(4) 0.048(5) 0.026(4) 0.014(4) 0.013(4)
N3 0.040(5) 0.047(5) 0.041(4) 0.020(4) 0.016(4) 0.018(4)
N4 0.037(5) 0.040(5) 0.055(5) 0.019(4) 0.025(4) 0.021(4)
N5 0.027(4) 0.038(4) 0.042(4) 0.018(3) 0.012(3) 0.018(3)
N6 0.032(4) 0.047(5) 0.041(4) 0.024(4) 0.012(4) 0.014(4)
N7 0.033(4) 0.043(5) 0.040(4) 0.023(4) 0.016(4) 0.013(4)
C1 0.043(6) 0.038(5) 0.054(6) 0.021(5) 0.016(5) 0.015(5)
C2 0.037(6) 0.044(6) 0.046(6) 0.015(5) 0.009(5) 0.015(5)
C3 0.031(5) 0.037(5) 0.048(6) 0.017(4) 0.013(4) 0.014(4)
C4 0.042(6) 0.039(5) 0.044(5) 0.020(4) 0.010(4) 0.017(5)
C5 0.051(6) 0.034(5) 0.049(6) 0.020(4) 0.026(5) 0.024(5)
C6 0.052(7) 0.042(6) 0.059(7) 0.025(5) 0.033(5) 0.026(5)
C7 0.081(9) 0.040(6) 0.066(8) 0.025(6) 0.041(7) 0.022(6)
C8 0.062(8) 0.044(6) 0.059(7) 0.019(5) 0.039(6) 0.021(5)
C9 0.035(6) 0.055(6) 0.050(6) 0.020(5) 0.020(5) 0.015(5)
C10 0.023(5) 0.059(6) 0.050(6) 0.026(5) 0.012(4) 0.007(4)
C11 0.029(5) 0.048(6) 0.044(5) 0.017(5) 0.012(4) 0.007(4)
C12 0.055(8) 0.068(8) 0.061(7) 0.034(6) 0.034(6) 0.024(6)
C13 0.033(5) 0.039(5) 0.050(6) 0.020(5) 0.012(4) 0.007(4)
C14 0.035(5) 0.047(6) 0.040(5) 0.022(4) 0.015(4) 0.010(4)
C15 0.023(5) 0.040(5) 0.047(5) 0.022(4) 0.013(4) 0.012(4)
C16 0.029(5) 0.045(6) 0.047(6) 0.023(5) 0.015(4) 0.006(4)
C17 0.036(5) 0.046(6) 0.036(5) 0.021(4) 0.011(4) 0.017(4)
C18 0.040(6) 0.042(6) 0.050(6) 0.015(5) 0.021(5) 0.011(5)
C19 0.031(5) 0.045(6) 0.065(7) 0.025(5) 0.020(5) 0.011(5)
C20 0.045(6) 0.047(6) 0.044(6) 0.022(5) 0.016(5) 0.021(5)
C21 0.079(9) 0.039(6) 0.074(8) 0.021(6) 0.035(7) 0.020(6)
C22 0.053(7) 0.047(6) 0.058(7) 0.027(5) 0.027(5) 0.021(5)
C23 0.071(9) 0.052(7) 0.062(7) 0.019(6) 0.038(7) 0.014(6)
C24 0.031(5) 0.044(6) 0.062(7) 0.005(5) 0.019(5) 0.013(5)
C25 0.023(5) 0.058(7) 0.050(6) 0.011(5) 0.003(4) 0.008(5)
S3A 0.065(3) 0.073(3) 0.085(3) 0.036(3) 0.026(3) 0.023(2)
O3A 0.118(18) 0.068(10) 0.17(2) 0.031(11) 0.075(15) 0.021(10)
C28A 0.13(2) 0.067(13) 0.094(17) 0.044(12) 0.043(16) 0.032(14)
C29A 0.079(18) 0.16(3) 0.055(12) 0.020(14) 0.023(13) 0.040(19)
S3B 0.043(7) 0.064(7) 0.077(8) 0.033(6) 0.004(6) -0.009(6)
O3B 0.043(7) 0.064(7) 0.077(8) 0.033(6) 0.004(6) -0.009(6)
C28B 0.043(7) 0.064(7) 0.077(8) 0.033(6) 0.004(6) -0.009(6)
C29B 0.043(7) 0.064(7) 0.077(8) 0.033(6) 0.004(6) -0.009(6)

loop_
_atom_type_symbol
_atom_type_description
_atom_type_scat_dispersion_real
_atom_type_scat_dispersion_imag
_atom_type_scat_source
C C 0.0033 0.0016 'International Tables Vol C Tables 4.2.6.8 and 6.1.1.4'
H H 0.0000 0.0000 'International Tables Vol C Tables 4.2.6.8 and 6.1.1.4'
Cl Cl 0.1484 0.1585 'International Tables Vol C Tables 4.2.6.8 and 6.1.1.4'
N N 0.0061 0.0033 'International Tables Vol C Tables 4.2.6.8 and 6.1.1.4'
O O 0.0106 0.0060 'International Tables Vol C Tables 4.2.6.8 and 6.1.1.4'
Pd Pd -0.9988 1.0072 'International Tables Vol C Tables 4.2.6.8 and 6.1.1.4'
S S 0.1246 0.1234 'International Tables Vol C Tables 4.2.6.8 and 6.1.1.4'

loop_
_geom_angle_atom_site_label_1
_geom_angle_atom_site_label_2
_geom_angle_atom_site_label_3
_geom_angle
N1 Pd1 Cl1 178.1(2)
N1 Pd1 N2 80.0(3)
N1 Pd1 N5 80.5(3)
N2 Pd1 Cl1 100.2(2)
N5 Pd1 Cl1 99.2(2)
N5 Pd1 N2 160.4(3)
Cl2 Pd2 Cl3 91.25(10)
Cl4 Pd2 Cl2 178.53(11)
Cl4 Pd2 Cl3 89.30(10)
S1 Pd2 Cl2 86.28(10)
S1 Pd2 Cl3 176.90(10)
S1 Pd2 Cl4 93.21(10)
O1 S1 Pd2 114.4(4)
O1 S1 C24 110.3(6)
O1 S1 C25 107.8(6)
C24 S1 Pd2 107.9(4)
C24 S1 C25 100.0(6)
C25 S1 Pd2 115.5(4)
O2 S2 C26 106.9(7)
O2 S2 C27 108.0(7)
C26 S2 C27 97.8(7)
C3 N1 Pd1 118.9(7)
C3 N1 C14 122.2(9)
C14 N1 Pd1 118.9(6)
N3 N2 Pd1 134.9(7)
N3 N2 C4 112.3(8)
C4 N2 Pd1 112.6(7)
N2 N3 N4 104.5(8)
N3 N4 C6 117.6(8)
C5 N4 N3 113.0(8)
C5 N4 C6 129.2(8)
N6 N5 Pd1 136.6(7)
N6 N5 C15 111.3(8)
C15 N5 Pd1 112.1(6)
N5 N6 N7 105.5(8)
N6 N7 C16 112.4(8)
N6 N7 C17 119.7(8)
C16 N7 C17 127.7(9)
C2 C1 C13 120.7(10)
C3 C2 C1 119.4(10)
N1 C3 C2 119.4(10)
N1 C3 C4 110.8(9)
C2 C3 C4 129.8(10)
N2 C4 C3 117.5(9)
N2 C4 C5 104.7(9)
C5 C4 C3 137.7(10)
N4 C5 C4 105.4(8)
C7 C6 N4 118.6(10)
C11 C6 N4 118.1(9)
C11 C6 C7 123.3(11)
C6 C7 C8 116.3(12)
C9 C8 C7 122.1(11)
C8 C9 C10 119.3(10)
C8 C9 C12 121.3(10)
C10 C9 C12 119.4(11)
C9 C10 C11 120.6(11)
C6 C11 C10 118.3(10)
C14 C13 C1 117.7(10)
N1 C14 C13 120.7(9)
N1 C14 C15 110.5(9)
C13 C14 C15 128.8(10)
N5 C15 C14 117.9(9)
C16 C15 N5 106.3(8)
C16 C15 C14 135.8(10)
N7 C16 C15 104.5(9)
C18 C17 N7 118.7(9)
C22 C17 N7 118.3(10)
C22 C17 C18 123.1(10)
C17 C18 C19 117.7(10)
C18 C19 C20 122.8(11)
C19 C20 C21 116.7(10)
C19 C20 C23 122.0(11)
C21 C20 C23 121.3(11)
C22 C21 C20 121.8(11)
C17 C22 C21 117.9(11)
O3A S3A C28A 105.6(13)
O3A S3A C29A 105.2(13)
C28A S3A C29A 100.7(11)
O3B S3B C28B 107(2)
O3B S3B C29B 107(2)
C28B S3B C29B 99.2(18)

loop_
_geom_bond_atom_site_label_1
_geom_bond_atom_site_label_2
_geom_bond_distance
Pd1 Cl1 2.281(3)
Pd1 N1 1.971(8)
Pd1 N2 2.008(8)
Pd1 N5 2.006(8)
Pd2 Cl2 2.301(3)
Pd2 Cl3 2.310(3)
Pd2 Cl4 2.286(3)
Pd2 S1 2.249(3)
S1 O1 1.455(9)
S1 C24 1.768(10)
S1 C25 1.793(11)
S2 O2 1.498(10)
S2 C26 1.757(13)
S2 C27 1.778(12)
N1 C3 1.348(12)
N1 C14 1.352(14)
N2 N3 1.310(12)
N2 C4 1.378(13)
N3 N4 1.347(11)
N4 C5 1.332(14)
N4 C6 1.456(14)
N5 N6 1.311(11)
N5 C15 1.386(13)
N6 N7 1.345(12)
N7 C16 1.365(13)
N7 C17 1.456(12)
C1 C2 1.382(17)
C1 C13 1.400(15)
C2 C3 1.373(15)
C3 C4 1.441(16)
C4 C5 1.395(15)
C6 C7 1.385(16)
C6 C11 1.378(16)
C7 C8 1.400(17)
C8 C9 1.375(17)
C9 C10 1.384(15)
C9 C12 1.530(16)
C10 C11 1.388(15)
C13 C14 1.372(15)
C14 C15 1.448(14)
C15 C16 1.383(14)
C17 C18 1.369(16)
C17 C22 1.362(15)
C18 C19 1.376(15)
C19 C20 1.390(15)
C20 C21 1.395(18)
C20 C23 1.493(15)
C21 C22 1.394(17)
S3A O3A 1.493(17)
S3A C28A 1.732(17)
S3A C29A 1.770(17)
S3B O3B 1.49(2)
S3B C28B 1.75(2)
S3B C29B 1.76(2)
